data_4113159
loop_
_publ_author_name
'Todd C. Harrop'
'Marilyn M. Olmstead'
'Pradip K. Mascharak'

_publ_section_title
;
 Structural Models of the Bimetallic Subunit at the A-Cluster of Acetyl
 Coenzyme A Synthase/CO Dehydrogenase: Binuclear Sulfur-Bridged Ni-Cu and
 Ni-Ni Complexes and Their Reactions with CO
;
_journal_name_full 'Journal of the American Chemical Society'
_journal_page_first 14714
_journal_page_last 14715
_journal_paper_doi 10.1021/ja045284s
_journal_volume 126
_journal_year 2004
_chemical_formula_sum 'C48 H49.5 Cu N5 Ni O3 S2'
_chemical_formula_weight 930.80
_chemical_name_common (Et4N)[Ni(NpPepS)Cu(neo)].0.5Et2O.0.5H2O
_chemical_name_systematic
; 
 ? 
;
_space_group_IT_number 2
_symmetry_cell_setting triclinic
_symmetry_space_group_name_Hall '-P 1'
_symmetry_space_group_name_H-M 'P -1'
_atom_sites_solution_hydrogens geom
_atom_sites_solution_primary direct
_atom_sites_solution_secondary difmap
_audit_creation_method SHELXL-97
_cell_angle_alpha 108.535(4)
_cell_angle_beta 93.198(6)
_cell_angle_gamma 110.092(6)
_cell_formula_units_Z 4
_cell_length_a 12.4276(18)
_cell_length_b 17.482(2)
_cell_length_c 22.792(3)
_cell_measurement_reflns_used 922
_cell_measurement_temperature 93(2)
_cell_measurement_theta_max 20.0
_cell_measurement_theta_min 2.5
_cell_volume 4332.8(10)
_computing_cell_refinement 'SMART 5.054'
_computing_data_collection 'SMART 5.054 (Bruker, 2002)'
_computing_data_reduction 'SAINT 6.36A (Bruker, 2002)'
_computing_molecular_graphics 'SHELXTL 5.1, XP (Sheldrick, 1994)'
_computing_publication_material 'SHELXL-97 (Sheldrick, 1997)'
_computing_structure_refinement 'SHELXL-97 (Sheldrick, 1997)'
_computing_structure_solution 'SHELXS-97 (Sheldrick, 1990)'
_diffrn_ambient_temperature 93(2)
_diffrn_detector_area_resol_mean 8.3
_diffrn_measured_fraction_theta_full 1.000
_diffrn_measured_fraction_theta_max 1.000
_diffrn_measurement_device_type 'Bruker SMART 1000'
_diffrn_measurement_method \w
_diffrn_radiation_monochromator graphite
_diffrn_radiation_source 'normal-focus sealed tube'
_diffrn_radiation_type MoK\a
_diffrn_radiation_wavelength 0.71073
_diffrn_reflns_av_R_equivalents 0.086
_diffrn_reflns_av_sigmaI/netI 0.097
_diffrn_reflns_limit_h_max 15
_diffrn_reflns_limit_h_min -15
_diffrn_reflns_limit_k_max 20
_diffrn_reflns_limit_k_min -21
_diffrn_reflns_limit_l_max 27
_diffrn_reflns_limit_l_min -27
_diffrn_reflns_number 41039
_diffrn_reflns_theta_full 25.68
_diffrn_reflns_theta_max 25.68
_diffrn_reflns_theta_min 1.86
_diffrn_standards_number 0
_exptl_absorpt_coefficient_mu 1.070
_exptl_absorpt_correction_T_max 0.939
_exptl_absorpt_correction_T_min 0.814
_exptl_absorpt_correction_type multi-scan
_exptl_absorpt_process_details 'SADABS 2.05 (Sheldrick, 2002)'
_exptl_crystal_colour red
_exptl_crystal_density_diffrn 1.427
_exptl_crystal_description plate
_exptl_crystal_F_000 1942
_exptl_crystal_size_max 0.20
_exptl_crystal_size_mid 0.19
_exptl_crystal_size_min 0.06
_refine_diff_density_max 2.046
_refine_diff_density_min -0.866
_refine_diff_density_rms 0.118
_refine_ls_extinction_method none
_refine_ls_goodness_of_fit_ref 1.023
_refine_ls_hydrogen_treatment constr
_refine_ls_matrix_type full
_refine_ls_number_parameters 1094
_refine_ls_number_reflns 16443
_refine_ls_number_restraints 0
_refine_ls_restrained_S_all 1.023
_refine_ls_R_factor_all 0.1228
_refine_ls_R_factor_gt 0.0573
_refine_ls_shift/su_max 0.003
_refine_ls_shift/su_mean 0.000
_refine_ls_structure_factor_coef Fsqd
_refine_ls_weighting_details 'calc w=1/[\s^2^(Fo^2^)+(0.0645P)^2^+16.3202P] where P=(Fo^2^+2Fc^2^)/3'
_refine_ls_weighting_scheme calc
_refine_ls_wR_factor_gt 0.1332
_refine_ls_wR_factor_ref 0.1705
_reflns_number_gt 9918
_reflns_number_total 16443
_reflns_threshold_expression I>2\s(I)
_cod_data_source_file ja045284ssi20040804_032642_1.cif
_cod_data_source_block mn1514
_cod_original_cell_volume 4332.9(10)
_cod_original_formula_sum 'C48 H49.50 Cu N5 Ni O3 S2'
_cod_database_code 4113159

loop_
_symmetry_equiv_pos_as_xyz
'x, y, z'
'-x, -y, -z'

loop_
_atom_site_label
_atom_site_type_symbol
_atom_site_fract_x
_atom_site_fract_y
_atom_site_fract_z
_atom_site_U_iso_or_equiv
_atom_site_adp_type
_atom_site_occupancy
_atom_site_symmetry_multiplicity
_atom_site_calc_flag
_atom_site_refinement_flags
Cu1 Cu 0.95280(6) 0.45686(5) 0.16337(3) 0.02215(18) Uani 1 1 d .
Ni1 Ni 0.75194(6) 0.46138(4) 0.23694(3) 0.01444(17) Uani 1 1 d .
S1 S 0.93938(12) 0.53927(9) 0.25996(7) 0.0193(3) Uani 1 1 d .
S2 S 0.75304(12) 0.41461(9) 0.13522(7) 0.0183(3) Uani 1 1 d .
O1 O 0.7831(3) 0.4987(3) 0.42369(19) 0.0242(9) Uani 1 1 d .
O2 O 0.4285(3) 0.2656(3) 0.1810(2) 0.0263(10) Uani 1 1 d .
N1 N 0.7462(4) 0.4987(3) 0.3237(2) 0.0165(10) Uani 1 1 d .
N2 N 0.5878(4) 0.3964(3) 0.2198(2) 0.0153(10) Uani 1 1 d .
N3 N 1.0329(4) 0.3703(3) 0.1392(2) 0.0191(10) Uani 1 1 d .
N4 N 1.0528(4) 0.5097(3) 0.1065(2) 0.0188(10) Uani 1 1 d .
C1 C 0.9861(5) 0.5005(3) 0.3153(3) 0.0194(12) Uani 1 1 d .
C2 C 1.0972(5) 0.4972(4) 0.3166(3) 0.0282(14) Uani 1 1 d .
H2 H 1.1431 0.5143 0.2876 0.034 Uiso 1 1 calc R
C3 C 1.1413(6) 0.4694(4) 0.3595(3) 0.0362(17) Uani 1 1 d .
H3 H 1.2170 0.4678 0.3598 0.043 Uiso 1 1 calc R
C4 C 1.0750(6) 0.4438(4) 0.4021(4) 0.0406(18) Uani 1 1 d .
H4 H 1.1046 0.4241 0.4313 0.049 Uiso 1 1 calc R
C5 C 0.9656(6) 0.4472(4) 0.4014(3) 0.0318(15) Uani 1 1 d .
H5 H 0.9203 0.4296 0.4305 0.038 Uiso 1 1 calc R
C6 C 0.9198(5) 0.4759(3) 0.3589(3) 0.0196(12) Uani 1 1 d .
C7 C 0.8087(5) 0.4914(3) 0.3704(3) 0.0172(12) Uani 1 1 d .
C8 C 0.6728(5) 0.5457(3) 0.3404(3) 0.0165(12) Uani 1 1 d .
C9 C 0.7089(5) 0.6196(4) 0.3933(3) 0.0235(13) Uani 1 1 d .
H9 H 0.7807 0.6355 0.4199 0.028 Uiso 1 1 calc R
C10 C 0.6445(5) 0.6733(4) 0.4103(3) 0.0263(14) Uani 1 1 d .
H10 H 0.6722 0.7240 0.4475 0.032 Uiso 1 1 calc R
C11 C 0.5411(5) 0.6509(4) 0.3721(3) 0.0255(14) Uani 1 1 d .
H11 H 0.4974 0.6869 0.3826 0.031 Uiso 1 1 calc R
C12 C 0.4987(5) 0.5751(4) 0.3173(3) 0.0200(13) Uani 1 1 d .
C13 C 0.3923(5) 0.5540(4) 0.2787(3) 0.0284(15) Uani 1 1 d .
H13 H 0.3492 0.5903 0.2904 0.034 Uiso 1 1 calc R
C14 C 0.3505(5) 0.4820(4) 0.2245(3) 0.0286(15) Uani 1 1 d .
H14 H 0.2782 0.4680 0.1992 0.034 Uiso 1 1 calc R
C15 C 0.4144(5) 0.4287(4) 0.2063(3) 0.0248(14) Uani 1 1 d .
H15 H 0.3840 0.3789 0.1686 0.030 Uiso 1 1 calc R
C16 C 0.5201(5) 0.4463(4) 0.2416(3) 0.0176(12) Uani 1 1 d .
C17 C 0.5338(5) 0.3098(3) 0.1852(3) 0.0183(12) Uani 1 1 d .
C18 C 0.6046(5) 0.2630(3) 0.1495(3) 0.0196(12) Uani 1 1 d .
C19 C 0.5670(5) 0.1734(4) 0.1379(3) 0.0246(13) Uani 1 1 d .
H19 H 0.5081 0.1479 0.1585 0.029 Uiso 1 1 calc R
C20 C 0.6130(6) 0.1216(4) 0.0977(3) 0.0316(15) Uani 1 1 d .
H20 H 0.5874 0.0612 0.0913 0.038 Uiso 1 1 calc R
C21 C 0.6978(6) 0.1581(4) 0.0661(3) 0.0313(15) Uani 1 1 d .
H21 H 0.7272 0.1220 0.0364 0.038 Uiso 1 1 calc R
C22 C 0.7390(5) 0.2474(4) 0.0783(3) 0.0243(13) Uani 1 1 d .
H22 H 0.7978 0.2725 0.0574 0.029 Uiso 1 1 calc R
C23 C 0.6947(5) 0.3006(4) 0.1211(3) 0.0187(12) Uani 1 1 d .
C24 C 0.5645(5) 0.5207(3) 0.2992(3) 0.0162(12) Uani 1 1 d .
C25 C 1.0004(6) 0.6358(4) 0.1262(3) 0.0324(15) Uani 1 1 d .
H25A H 0.9182 0.6000 0.1226 0.049 Uiso 1 1 calc R
H25B H 1.0058 0.6803 0.1078 0.049 Uiso 1 1 calc R
H25C H 1.0378 0.6643 0.1707 0.049 Uiso 1 1 calc R
C26 C 1.0606(5) 0.5791(4) 0.0918(3) 0.0260(14) Uani 1 1 d .
C27 C 1.1246(5) 0.5988(4) 0.0455(3) 0.0286(15) Uani 1 1 d .
H27 H 1.1309 0.6494 0.0364 0.034 Uiso 1 1 calc R
C28 C 1.1769(5) 0.5456(4) 0.0139(3) 0.0279(15) Uani 1 1 d .
H28 H 1.2164 0.5572 -0.0187 0.033 Uiso 1 1 calc R
C29 C 1.1726(5) 0.4732(4) 0.0297(3) 0.0226(13) Uani 1 1 d .
C30 C 1.2275(5) 0.4151(4) 0.0010(3) 0.0292(15) Uani 1 1 d .
H30 H 1.2680 0.4236 -0.0320 0.035 Uiso 1 1 calc R
C31 C 1.2235(5) 0.3480(4) 0.0197(3) 0.0287(15) Uani 1 1 d .
H31 H 1.2631 0.3115 0.0005 0.034 Uiso 1 1 calc R
C32 C 1.1601(5) 0.3315(4) 0.0680(3) 0.0223(13) Uani 1 1 d .
C33 C 1.1551(5) 0.2642(4) 0.0906(3) 0.0312(15) Uani 1 1 d .
H33 H 1.1971 0.2281 0.0748 0.037 Uiso 1 1 calc R
C34 C 1.0897(5) 0.2513(4) 0.1354(3) 0.0288(15) Uani 1 1 d .
H34 H 1.0867 0.2064 0.1510 0.035 Uiso 1 1 calc R
C35 C 1.0268(5) 0.3044(4) 0.1586(3) 0.0234(13) Uani 1 1 d .
C36 C 0.9512(6) 0.2884(4) 0.2053(3) 0.0288(15) Uani 1 1 d .
H36A H 0.9150 0.3316 0.2163 0.043 Uiso 1 1 calc R
H36B H 0.9985 0.2935 0.2433 0.043 Uiso 1 1 calc R
H36C H 0.8903 0.2297 0.1871 0.043 Uiso 1 1 calc R
C37 C 1.1074(5) 0.4573(4) 0.0765(3) 0.0209(13) Uani 1 1 d .
C38 C 1.0990(5) 0.3839(3) 0.0946(3) 0.0171(12) Uani 1 1 d .
Ni2 Ni 0.06216(6) 0.97763(4) 0.29230(3) 0.02005(18) Uani 1 1 d .
Cu2 Cu -0.16813(6) 0.85663(4) 0.19967(3) 0.02285(18) Uani 1 1 d .
S3 S 0.02264(13) 0.86537(9) 0.20410(7) 0.0232(3) Uani 1 1 d .
S4 S -0.12223(13) 0.94007(9) 0.30379(7) 0.0232(3) Uani 1 1 d .
O3 O 0.3629(3) 1.0794(3) 0.23314(19) 0.0261(10) Uani 1 1 d .
O4 O 0.1017(4) 1.2069(2) 0.4295(2) 0.0302(10) Uani 1 1 d .
N5 N 0.2219(4) 1.0178(3) 0.2842(2) 0.0230(11) Uani 1 1 d .
N6 N 0.1020(4) 1.0735(3) 0.3691(2) 0.0241(11) Uani 1 1 d .
N7 N -0.2980(4) 0.7338(3) 0.1608(2) 0.0180(10) Uani 1 1 d .
N8 N -0.2472(4) 0.8745(3) 0.1270(2) 0.0244(12) Uani 1 1 d .
C39 C 0.0770(5) 0.9222(4) 0.1529(3) 0.0247(14) Uani 1 1 d .
C40 C 0.0194(5) 0.8872(4) 0.0906(3) 0.0281(14) Uani 1 1 d .
H40 H -0.0420 0.8312 0.0755 0.034 Uiso 1 1 calc R
C41 C 0.0499(6) 0.9322(5) 0.0502(3) 0.0375(17) Uani 1 1 d .
H41 H 0.0089 0.9077 0.0080 0.045 Uiso 1 1 calc R
C42 C 0.1412(6) 1.0139(5) 0.0718(3) 0.0345(16) Uani 1 1 d .
H42 H 0.1603 1.0467 0.0450 0.041 Uiso 1 1 calc R
C43 C 0.2032(6) 1.0465(4) 0.1320(3) 0.0301(15) Uani 1 1 d .
H43 H 0.2673 1.1011 0.1458 0.036 Uiso 1 1 calc R
C44 C 0.1746(5) 1.0016(4) 0.1733(3) 0.0224(13) Uani 1 1 d .
C45 C 0.2606(5) 1.0361(4) 0.2337(3) 0.0240(14) Uani 1 1 d .
C46 C 0.3065(5) 1.0315(4) 0.3348(3) 0.0234(13) Uani 1 1 d .
C47 C 0.4058(5) 1.0142(4) 0.3246(3) 0.0303(15) Uani 1 1 d .
H47 H 0.4186 0.9950 0.2826 0.036 Uiso 1 1 calc R
C48 C 0.4878(6) 1.0236(5) 0.3733(4) 0.0410(18) Uani 1 1 d .
H48 H 0.5561 1.0128 0.3641 0.049 Uiso 1 1 calc R
C49 C 0.4712(6) 1.0478(4) 0.4335(4) 0.0379(17) Uani 1 1 d .
H49 H 0.5272 1.0530 0.4662 0.046 Uiso 1 1 calc R
C50 C 0.3709(6) 1.0655(4) 0.4484(3) 0.0307(15) Uani 1 1 d .
C51 C 0.3517(7) 1.0868(4) 0.5105(3) 0.0388(18) Uani 1 1 d .
H51 H 0.4085 1.0928 0.5431 0.047 Uiso 1 1 calc R
C52 C 0.2523(8) 1.0991(4) 0.5245(3) 0.044(2) Uani 1 1 d .
H52 H 0.2386 1.1113 0.5665 0.052 Uiso 1 1 calc R
C53 C 0.1691(6) 1.0938(4) 0.4767(3) 0.0340(16) Uani 1 1 d .
H53 H 0.0998 1.1018 0.4871 0.041 Uiso 1 1 calc R
C54 C 0.1863(6) 1.0774(4) 0.4155(3) 0.0266(14) Uani 1 1 d .
C55 C 0.0573(5) 1.1362(4) 0.3833(3) 0.0249(14) Uani 1 1 d .
C56 C -0.0508(5) 1.1215(4) 0.3422(3) 0.0260(14) Uani 1 1 d .
C57 C -0.0720(6) 1.1955(4) 0.3423(3) 0.0302(15) Uani 1 1 d .
H57 H -0.0125 1.2516 0.3632 0.036 Uiso 1 1 calc R
C58 C -0.1766(6) 1.1892(4) 0.3131(3) 0.0371(17) Uani 1 1 d .
H58 H -0.1878 1.2403 0.3132 0.045 Uiso 1 1 calc R
C59 C -0.2656(6) 1.1075(4) 0.2833(3) 0.0360(16) Uani 1 1 d .
H59 H -0.3389 1.1029 0.2646 0.043 Uiso 1 1 calc R
C60 C -0.2470(6) 1.0325(4) 0.2810(3) 0.0293(15) Uani 1 1 d .
H60 H -0.3075 0.9769 0.2599 0.035 Uiso 1 1 calc R
C61 C -0.1407(5) 1.0380(4) 0.3093(3) 0.0261(14) Uani 1 1 d .
C62 C 0.2871(5) 1.0583(3) 0.3985(3) 0.0255(14) Uani 1 1 d .
C63 C -0.2449(6) 0.6782(4) 0.2373(3) 0.0328(16) Uani 1 1 d .
H63A H -0.1649 0.7170 0.2396 0.049 Uiso 1 1 calc R
H63B H -0.2456 0.6218 0.2369 0.049 Uiso 1 1 calc R
H63C H -0.2750 0.7045 0.2740 0.049 Uiso 1 1 calc R
C64 C -0.3191(5) 0.6650(4) 0.1793(3) 0.0229(13) Uani 1 1 d .
C65 C -0.4101(5) 0.5844(4) 0.1441(3) 0.0300(15) Uani 1 1 d .
H65 H -0.4251 0.5363 0.1578 0.036 Uiso 1 1 calc R
C66 C -0.4762(6) 0.5749(4) 0.0910(3) 0.0362(17) Uani 1 1 d .
H66 H -0.5377 0.5206 0.0679 0.043 Uiso 1 1 calc R
C67 C -0.4542(5) 0.6452(4) 0.0700(3) 0.0284(15) Uani 1 1 d .
C68 C -0.5157(6) 0.6389(5) 0.0132(3) 0.0402(18) Uani 1 1 d .
H68 H -0.5754 0.5850 -0.0125 0.048 Uiso 1 1 calc R
C69 C -0.4900(6) 0.7088(5) -0.0045(3) 0.0429(19) Uani 1 1 d .
H69 H -0.5322 0.7034 -0.0427 0.052 Uiso 1 1 calc R
C70 C -0.3997(6) 0.7919(5) 0.0334(3) 0.0335(16) Uani 1 1 d .
C71 C -0.3689(7) 0.8655(6) 0.0159(3) 0.0431(19) Uani 1 1 d .
H71 H -0.4084 0.8631 -0.0219 0.052 Uiso 1 1 calc R
C72 C -0.2823(7) 0.9394(5) 0.0538(4) 0.044(2) Uani 1 1 d .
H72 H -0.2621 0.9898 0.0426 0.052 Uiso 1 1 calc R
C73 C -0.2195(6) 0.9445(4) 0.1105(3) 0.0349(17) Uani 1 1 d .
C74 C -0.1222(7) 1.0260(4) 0.1513(4) 0.043(2) Uani 1 1 d .
H74A H -0.1526 1.0715 0.1695 0.065 Uiso 1 1 calc R
H74B H -0.0645 1.0453 0.1261 0.065 Uiso 1 1 calc R
H74C H -0.0854 1.0149 0.1852 0.065 Uiso 1 1 calc R
C75 C -0.3365(5) 0.7997(4) 0.0892(3) 0.0237(13) Uani 1 1 d .
C76 C -0.3633(5) 0.7251(4) 0.1080(3) 0.0209(13) Uani 1 1 d .
N9 N 1.1394(7) 0.7970(4) 0.4096(4) 0.085(3) Uani 1 1 d .
C77 C 1.1921(8) 0.8283(6) 0.3528(5) 0.066(3) Uani 1 1 d .
H77A H 1.1703 0.8774 0.3520 0.079 Uiso 1 1 calc R
H77B H 1.2782 0.8509 0.3632 0.079 Uiso 1 1 calc R
C78 C 1.1549(8) 0.7627(6) 0.2903(5) 0.073(3) Uani 1 1 d .
H78A H 1.1844 0.7169 0.2886 0.110 Uiso 1 1 calc R
H78B H 1.1856 0.7895 0.2598 0.110 Uiso 1 1 calc R
H78C H 1.0696 0.7371 0.2799 0.110 Uiso 1 1 calc R
C79 C 1.1685(8) 0.7203(5) 0.4085(6) 0.085(4) Uani 1 1 d .
H79A H 1.1273 0.6713 0.3684 0.101 Uiso 1 1 calc R
H79B H 1.1392 0.7017 0.4433 0.101 Uiso 1 1 calc R
C80 C 1.3052(9) 0.7394(7) 0.4154(5) 0.084(3) Uani 1 1 d .
H80A H 1.3372 0.7648 0.3845 0.127 Uiso 1 1 calc R
H80B H 1.3170 0.6847 0.4080 0.127 Uiso 1 1 calc R
H80C H 1.3451 0.7804 0.4580 0.127 Uiso 1 1 calc R
C81 C 1.2025(8) 0.8742(6) 0.4654(4) 0.069(3) Uani 1 1 d .
H81A H 1.2872 0.8895 0.4663 0.082 Uiso 1 1 calc R
H81B H 1.1842 0.9236 0.4618 0.082 Uiso 1 1 calc R
C82 C 1.1768(11) 0.8649(6) 0.5239(5) 0.090(4) Uani 1 1 d .
H82A H 1.0942 0.8537 0.5249 0.135 Uiso 1 1 calc R
H82B H 1.2248 0.9186 0.5589 0.135 Uiso 1 1 calc R
H82C H 1.1939 0.8159 0.5280 0.135 Uiso 1 1 calc R
C83 C 1.0083(7) 0.7641(5) 0.3954(4) 0.055(2) Uani 1 1 d .
H83A H 0.9796 0.7105 0.3572 0.065 Uiso 1 1 calc R
H83B H 0.9781 0.7474 0.4306 0.065 Uiso 1 1 calc R
C84 C 0.9575(7) 0.8253(5) 0.3852(4) 0.0470(19) Uani 1 1 d .
H84A H 0.9909 0.8812 0.4206 0.070 Uiso 1 1 calc R
H84B H 0.8728 0.8005 0.3821 0.070 Uiso 1 1 calc R
H84C H 0.9753 0.8348 0.3461 0.070 Uiso 1 1 calc R
N10 N 0.4358(4) 1.3148(3) 0.3819(2) 0.0172(10) Uani 1 1 d .
C85 C 0.4144(5) 1.3983(3) 0.4093(3) 0.0219(13) Uani 1 1 d .
H85A H 0.4891 1.4460 0.4334 0.026 Uiso 1 1 calc R
H85B H 0.3881 1.4134 0.3742 0.026 Uiso 1 1 calc R
C86 C 0.3255(5) 1.3935(4) 0.4518(3) 0.0274(14) Uani 1 1 d .
H86A H 0.2522 1.3445 0.4291 0.041 Uiso 1 1 calc R
H86B H 0.3119 1.4481 0.4647 0.041 Uiso 1 1 calc R
H86C H 0.3545 1.3850 0.4891 0.041 Uiso 1 1 calc R
C87 C 0.3246(5) 1.2390(4) 0.3421(3) 0.0203(13) Uani 1 1 d .
H87A H 0.3455 1.1887 0.3204 0.024 Uiso 1 1 calc R
H87B H 0.2723 1.2220 0.3709 0.024 Uiso 1 1 calc R
C88 C 0.2576(5) 1.2548(4) 0.2936(3) 0.0308(15) Uani 1 1 d .
H88A H 0.2309 1.3015 0.3144 0.046 Uiso 1 1 calc R
H88B H 0.1900 1.2012 0.2700 0.046 Uiso 1 1 calc R
H88C H 0.3079 1.2719 0.2646 0.046 Uiso 1 1 calc R
C89 C 0.5280(5) 1.3327(4) 0.3414(3) 0.0192(12) Uani 1 1 d .
H89A H 0.4923 1.3378 0.3036 0.023 Uiso 1 1 calc R
H89B H 0.5911 1.3899 0.3654 0.023 Uiso 1 1 calc R
C90 C 0.5822(5) 1.2655(4) 0.3199(3) 0.0265(14) Uani 1 1 d .
H90A H 0.6238 1.2632 0.3567 0.040 Uiso 1 1 calc R
H90B H 0.6370 1.2817 0.2926 0.040 Uiso 1 1 calc R
H90C H 0.5208 1.2081 0.2966 0.040 Uiso 1 1 calc R
C91 C 0.4753(5) 1.2861(4) 0.4331(3) 0.0248(14) Uani 1 1 d .
C92 C 0.5855(6) 1.3562(5) 0.4797(3) 0.0395(17) Uani 1 1 d .
O5 O 0.4642(7) 0.8439(5) 0.1970(4) 0.093(2) Uani 1 1 d .
C93 C 0.3910(13) 0.8311(12) 0.1453(6) 0.131(6) Uani 1 1 d .
H93A H 0.3108 0.8171 0.1541 0.158 Uiso 1 1 calc R
H93B H 0.3911 0.7803 0.1100 0.158 Uiso 1 1 calc R
C94 C 0.4236(14) 0.9080(8) 0.1257(7) 0.132(6) Uani 1 1 d .
H94A H 0.4323 0.9600 0.1617 0.198 Uiso 1 1 calc R
H94B H 0.3625 0.8983 0.0919 0.198 Uiso 1 1 calc R
H94C H 0.4975 0.9167 0.1104 0.198 Uiso 1 1 calc R
C95 C 0.4404(12) 0.7691(7) 0.2163(7) 0.112(5) Uani 1 1 d .
H95A H 0.4523 0.7212 0.1836 0.134 Uiso 1 1 calc R
H95B H 0.3587 0.7477 0.2225 0.134 Uiso 1 1 calc R
C96 C 0.5301(12) 0.8000(8) 0.2825(6) 0.104(4) Uani 1 1 d .
H96A H 0.5969 0.8530 0.2870 0.156 Uiso 1 1 calc R
H96B H 0.5573 0.7535 0.2821 0.156 Uiso 1 1 calc R
H96C H 0.4895 0.8120 0.3179 0.156 Uiso 1 1 calc R
O6 O 0.9762(6) 0.6636(4) 0.4983(3) 0.0756(19) Uani 1 1 d .

loop_
_atom_site_aniso_label
_atom_site_aniso_U_11
_atom_site_aniso_U_22
_atom_site_aniso_U_33
_atom_site_aniso_U_23
_atom_site_aniso_U_13
_atom_site_aniso_U_12
Cu1 0.0211(4) 0.0210(4) 0.0245(4) 0.0080(3) 0.0109(3) 0.0074(3)
Ni1 0.0124(4) 0.0132(3) 0.0158(4) 0.0044(3) 0.0041(3) 0.0032(3)
S1 0.0145(7) 0.0178(7) 0.0212(8) 0.0050(6) 0.0040(6) 0.0026(6)
S2 0.0185(7) 0.0178(7) 0.0182(7) 0.0067(6) 0.0061(6) 0.0060(6)
O1 0.021(2) 0.029(2) 0.022(2) 0.0119(19) 0.0045(18) 0.0064(18)
O2 0.015(2) 0.021(2) 0.036(3) 0.0091(19) 0.0048(19) -0.0012(17)
N1 0.015(2) 0.014(2) 0.023(3) 0.007(2) 0.006(2) 0.0066(19)
N2 0.013(2) 0.015(2) 0.018(2) 0.004(2) 0.0031(19) 0.0072(19)
N3 0.020(3) 0.017(2) 0.019(3) 0.006(2) 0.003(2) 0.006(2)
N4 0.015(2) 0.019(2) 0.021(3) 0.007(2) 0.007(2) 0.004(2)
C1 0.014(3) 0.015(3) 0.022(3) 0.000(2) -0.001(2) 0.003(2)
C2 0.019(3) 0.025(3) 0.036(4) 0.004(3) 0.007(3) 0.010(3)
C3 0.024(4) 0.031(4) 0.055(5) 0.010(3) 0.003(3) 0.018(3)
C4 0.034(4) 0.028(4) 0.064(5) 0.022(4) -0.003(4) 0.013(3)
C5 0.031(4) 0.032(4) 0.041(4) 0.021(3) 0.006(3) 0.015(3)
C6 0.017(3) 0.015(3) 0.023(3) 0.003(2) -0.003(2) 0.005(2)
C7 0.014(3) 0.014(3) 0.018(3) 0.005(2) -0.001(2) 0.001(2)
C8 0.020(3) 0.018(3) 0.017(3) 0.010(2) 0.010(2) 0.009(2)
C9 0.020(3) 0.024(3) 0.024(3) 0.006(3) 0.003(3) 0.007(3)
C10 0.035(4) 0.020(3) 0.023(3) 0.003(3) 0.011(3) 0.013(3)
C11 0.026(3) 0.021(3) 0.033(4) 0.011(3) 0.012(3) 0.011(3)
C12 0.019(3) 0.016(3) 0.027(3) 0.010(3) 0.009(3) 0.006(2)
C13 0.023(3) 0.027(3) 0.044(4) 0.017(3) 0.015(3) 0.016(3)
C14 0.014(3) 0.032(4) 0.039(4) 0.014(3) 0.000(3) 0.008(3)
C15 0.021(3) 0.024(3) 0.028(3) 0.011(3) 0.003(3) 0.007(3)
C16 0.021(3) 0.019(3) 0.020(3) 0.013(2) 0.011(2) 0.009(2)
C17 0.021(3) 0.014(3) 0.015(3) 0.004(2) 0.002(2) 0.003(2)
C18 0.023(3) 0.015(3) 0.020(3) 0.008(2) 0.000(2) 0.006(2)
C19 0.027(3) 0.021(3) 0.024(3) 0.010(3) 0.001(3) 0.007(3)
C20 0.042(4) 0.015(3) 0.035(4) 0.006(3) 0.008(3) 0.010(3)
C21 0.038(4) 0.022(3) 0.034(4) 0.007(3) 0.009(3) 0.014(3)
C22 0.026(3) 0.023(3) 0.023(3) 0.005(3) 0.008(3) 0.010(3)
C23 0.019(3) 0.019(3) 0.017(3) 0.004(2) 0.001(2) 0.008(2)
C24 0.016(3) 0.012(3) 0.023(3) 0.010(2) 0.009(2) 0.004(2)
C25 0.040(4) 0.025(3) 0.034(4) 0.011(3) 0.006(3) 0.013(3)
C26 0.026(3) 0.014(3) 0.026(3) 0.003(3) -0.002(3) 0.000(3)
C27 0.029(4) 0.025(3) 0.028(4) 0.016(3) 0.006(3) 0.000(3)
C28 0.022(3) 0.034(4) 0.023(3) 0.014(3) 0.006(3) 0.002(3)
C29 0.019(3) 0.027(3) 0.018(3) 0.006(3) 0.006(2) 0.006(3)
C30 0.019(3) 0.038(4) 0.022(3) 0.007(3) 0.008(3) 0.002(3)
C31 0.023(3) 0.025(3) 0.029(4) -0.003(3) 0.009(3) 0.010(3)
C32 0.015(3) 0.019(3) 0.023(3) 0.000(3) 0.000(2) 0.001(2)
C33 0.019(3) 0.019(3) 0.046(4) 0.001(3) -0.001(3) 0.006(3)
C34 0.032(4) 0.014(3) 0.040(4) 0.012(3) 0.002(3) 0.007(3)
C35 0.019(3) 0.018(3) 0.027(3) 0.007(3) -0.001(3) 0.000(2)
C36 0.036(4) 0.026(3) 0.029(4) 0.018(3) 0.006(3) 0.011(3)
C37 0.013(3) 0.021(3) 0.020(3) 0.003(3) 0.002(2) 0.000(2)
C38 0.014(3) 0.013(3) 0.017(3) 0.000(2) 0.000(2) 0.003(2)
Ni2 0.0229(4) 0.0122(4) 0.0207(4) 0.0030(3) 0.0082(3) 0.0036(3)
Cu2 0.0240(4) 0.0151(4) 0.0238(4) 0.0057(3) 0.0047(3) 0.0021(3)
S3 0.0229(8) 0.0144(7) 0.0256(8) 0.0023(6) 0.0072(6) 0.0035(6)
S4 0.0253(8) 0.0151(7) 0.0254(8) 0.0050(6) 0.0096(7) 0.0044(6)
O3 0.023(2) 0.021(2) 0.031(2) 0.0085(19) 0.0096(19) 0.0033(18)
O4 0.032(2) 0.014(2) 0.035(3) -0.0019(19) 0.014(2) 0.0049(18)
N5 0.032(3) 0.015(2) 0.017(3) 0.002(2) 0.006(2) 0.006(2)
N6 0.027(3) 0.015(2) 0.025(3) 0.003(2) 0.011(2) 0.005(2)
N7 0.020(3) 0.014(2) 0.024(3) 0.008(2) 0.010(2) 0.009(2)
N8 0.034(3) 0.022(3) 0.029(3) 0.015(2) 0.019(2) 0.018(2)
C39 0.027(3) 0.022(3) 0.022(3) 0.004(3) 0.010(3) 0.008(3)
C40 0.024(3) 0.028(3) 0.025(3) 0.006(3) 0.004(3) 0.004(3)
C41 0.032(4) 0.049(4) 0.017(3) 0.003(3) 0.003(3) 0.008(3)
C42 0.032(4) 0.044(4) 0.024(4) 0.011(3) 0.014(3) 0.010(3)
C43 0.031(4) 0.030(3) 0.024(3) 0.005(3) 0.013(3) 0.008(3)
C44 0.023(3) 0.019(3) 0.020(3) 0.001(3) 0.008(3) 0.007(2)
C45 0.032(4) 0.013(3) 0.026(3) 0.002(3) 0.015(3) 0.010(3)
C46 0.028(3) 0.012(3) 0.024(3) 0.007(3) 0.003(3) 0.000(2)
C47 0.029(4) 0.027(3) 0.033(4) 0.012(3) 0.006(3) 0.008(3)
C48 0.030(4) 0.038(4) 0.057(5) 0.023(4) 0.005(4) 0.011(3)
C49 0.038(4) 0.029(4) 0.046(5) 0.021(3) -0.001(3) 0.007(3)
C50 0.038(4) 0.013(3) 0.028(4) 0.006(3) -0.001(3) -0.002(3)
C51 0.062(5) 0.019(3) 0.029(4) 0.006(3) -0.005(4) 0.012(3)
C52 0.083(6) 0.023(4) 0.022(4) 0.007(3) 0.010(4) 0.017(4)
C53 0.049(4) 0.022(3) 0.027(4) 0.006(3) 0.012(3) 0.011(3)
C54 0.037(4) 0.013(3) 0.024(3) 0.007(3) 0.004(3) 0.003(3)
C55 0.029(3) 0.015(3) 0.029(4) 0.009(3) 0.016(3) 0.005(3)
C56 0.031(4) 0.019(3) 0.031(4) 0.010(3) 0.024(3) 0.010(3)
C57 0.035(4) 0.017(3) 0.041(4) 0.010(3) 0.021(3) 0.010(3)
C58 0.041(4) 0.030(4) 0.054(5) 0.021(3) 0.027(4) 0.021(3)
C59 0.036(4) 0.041(4) 0.038(4) 0.016(3) 0.016(3) 0.019(3)
C60 0.027(4) 0.029(3) 0.029(4) 0.007(3) 0.011(3) 0.010(3)
C61 0.033(4) 0.022(3) 0.025(3) 0.007(3) 0.017(3) 0.012(3)
C62 0.030(3) 0.006(3) 0.031(4) 0.006(3) 0.005(3) -0.003(2)
C63 0.042(4) 0.029(3) 0.035(4) 0.022(3) 0.011(3) 0.013(3)
C64 0.026(3) 0.018(3) 0.028(3) 0.010(3) 0.012(3) 0.010(3)
C65 0.028(4) 0.021(3) 0.041(4) 0.012(3) 0.015(3) 0.006(3)
C66 0.029(4) 0.027(4) 0.040(4) 0.003(3) 0.010(3) 0.003(3)
C67 0.016(3) 0.036(4) 0.025(3) 0.002(3) 0.004(3) 0.008(3)
C68 0.025(4) 0.055(5) 0.030(4) 0.004(4) -0.003(3) 0.014(3)
C69 0.034(4) 0.070(5) 0.029(4) 0.013(4) -0.004(3) 0.032(4)
C70 0.044(4) 0.052(4) 0.028(4) 0.022(3) 0.018(3) 0.037(4)
C71 0.058(5) 0.068(6) 0.029(4) 0.025(4) 0.015(4) 0.045(5)
C72 0.082(6) 0.054(5) 0.042(5) 0.041(4) 0.045(4) 0.055(5)
C73 0.054(5) 0.028(4) 0.043(4) 0.021(3) 0.035(4) 0.029(3)
C74 0.066(5) 0.022(3) 0.055(5) 0.022(3) 0.040(4) 0.021(3)
C75 0.026(3) 0.031(3) 0.023(3) 0.011(3) 0.013(3) 0.020(3)
C76 0.022(3) 0.023(3) 0.019(3) 0.007(3) 0.004(3) 0.012(3)
N9 0.063(5) 0.029(4) 0.115(7) -0.023(4) -0.068(5) 0.020(4)
C77 0.058(6) 0.054(6) 0.092(8) 0.047(6) 0.004(5) 0.013(5)
C78 0.049(6) 0.051(5) 0.116(9) 0.040(6) 0.007(6) 0.006(4)
C79 0.064(6) 0.028(4) 0.135(10) 0.000(5) -0.050(6) 0.023(4)
C80 0.095(8) 0.084(8) 0.094(9) 0.044(7) 0.019(7) 0.047(7)
C81 0.055(6) 0.055(5) 0.072(7) 0.005(5) 0.018(5) 0.008(4)
C82 0.170(11) 0.056(6) 0.083(7) 0.040(6) 0.100(8) 0.064(7)
C83 0.067(6) 0.037(4) 0.048(5) 0.004(4) -0.011(4) 0.020(4)
C84 0.054(5) 0.051(5) 0.043(5) 0.021(4) 0.007(4) 0.025(4)
N10 0.016(2) 0.013(2) 0.021(3) 0.006(2) 0.004(2) 0.0039(19)
C85 0.022(3) 0.009(3) 0.032(4) 0.004(3) 0.009(3) 0.005(2)
C86 0.027(3) 0.022(3) 0.032(4) 0.006(3) 0.010(3) 0.011(3)
C87 0.014(3) 0.017(3) 0.024(3) 0.003(3) 0.006(2) 0.002(2)
C88 0.018(3) 0.034(4) 0.033(4) 0.009(3) 0.004(3) 0.005(3)
C89 0.018(3) 0.020(3) 0.022(3) 0.010(3) 0.009(2) 0.006(2)
C90 0.023(3) 0.031(3) 0.028(4) 0.010(3) 0.010(3) 0.012(3)
C91 0.028(3) 0.028(3) 0.021(3) 0.016(3) 0.001(3) 0.007(3)
C92 0.034(4) 0.047(4) 0.029(4) 0.015(3) -0.003(3) 0.006(3)
O5 0.103(6) 0.077(5) 0.126(7) 0.056(5) 0.053(6) 0.044(5)
C93 0.125(12) 0.193(18) 0.052(8) 0.014(9) 0.040(8) 0.055(12)
C94 0.206(17) 0.098(10) 0.134(12) 0.045(9) 0.128(13) 0.089(11)
C95 0.134(12) 0.072(8) 0.158(13) 0.055(9) 0.108(11) 0.049(8)
C96 0.152(12) 0.087(8) 0.129(12) 0.077(9) 0.070(10) 0.068(9)
O6 0.087(5) 0.059(4) 0.069(4) 0.019(3) -0.003(4) 0.019(4)

loop_
_atom_type_symbol
_atom_type_description
_atom_type_scat_dispersion_real
_atom_type_scat_dispersion_imag
_atom_type_scat_source
C C 0.0033 0.0016 'International Tables Vol C Tables 4.2.6.8 and 6.1.1.4'
H H 0.0000 0.0000 'International Tables Vol C Tables 4.2.6.8 and 6.1.1.4'
N N 0.0061 0.0033 'International Tables Vol C Tables 4.2.6.8 and 6.1.1.4'
O O 0.0106 0.0060 'International Tables Vol C Tables 4.2.6.8 and 6.1.1.4'
S S 0.1246 0.1234 'International Tables Vol C Tables 4.2.6.8 and 6.1.1.4'
Ni Ni 0.3393 1.1124 'International Tables Vol C Tables 4.2.6.8 and 6.1.1.4'
Cu Cu 0.3201 1.2651 'International Tables Vol C Tables 4.2.6.8 and 6.1.1.4'

loop_
_geom_angle_atom_site_label_1
_geom_angle_atom_site_label_2
_geom_angle_atom_site_label_3
_geom_angle
N3 Cu1 N4 82.66(18)
N3 Cu1 S1 129.79(14)
N4 Cu1 S1 122.57(14)
N3 Cu1 S2 122.18(14)
N4 Cu1 S2 115.91(14)
S1 Cu1 S2 87.46(6)
N1 Ni1 N2 88.75(19)
N1 Ni1 S1 89.28(14)
N2 Ni1 S1 177.80(15)
N1 Ni1 S2 178.17(14)
N2 Ni1 S2 89.49(14)
S1 Ni1 S2 92.49(6)
C1 S1 Ni1 101.17(18)
C1 S1 Cu1 107.67(19)
Ni1 S1 Cu1 87.93(6)
C23 S2 Ni1 97.69(19)
C23 S2 Cu1 104.61(19)
Ni1 S2 Cu1 86.27(6)
C7 N1 C8 117.9(5)
C7 N1 Ni1 128.0(4)
C8 N1 Ni1 113.8(4)
C17 N2 C16 119.5(5)
C17 N2 Ni1 125.3(4)
C16 N2 Ni1 115.1(3)
C35 N3 C38 118.8(5)
C35 N3 Cu1 130.1(4)
C38 N3 Cu1 111.0(4)
C26 N4 C37 119.4(5)
C26 N4 Cu1 129.8(4)
C37 N4 Cu1 110.5(4)
C2 C1 C6 118.9(6)
C2 C1 S1 117.5(5)
C6 C1 S1 123.6(4)
C3 C2 C1 121.1(6)
C2 C3 C4 120.1(6)
C5 C4 C3 119.3(6)
C4 C5 C6 121.6(6)
C5 C6 C1 119.1(5)
C5 C6 C7 116.2(5)
C1 C6 C7 124.0(5)
O1 C7 N1 124.5(5)
O1 C7 C6 117.0(5)
N1 C7 C6 118.4(5)
C9 C8 N1 119.9(5)
C9 C8 C24 119.4(5)
N1 C8 C24 120.5(5)
C8 C9 C10 123.1(6)
C11 C10 C9 118.6(6)
C10 C11 C12 120.9(6)
C11 C12 C13 119.5(5)
C11 C12 C24 120.8(5)
C13 C12 C24 119.6(5)
C14 C13 C12 120.8(6)
C13 C14 C15 120.0(6)
C16 C15 C14 122.2(6)
C15 C16 N2 121.3(5)
C15 C16 C24 118.6(5)
N2 C16 C24 120.0(5)
O2 C17 N2 124.6(5)
O2 C17 C18 117.0(5)
N2 C17 C18 118.4(5)
C23 C18 C19 118.8(5)
C23 C18 C17 124.0(5)
C19 C18 C17 116.7(5)
C20 C19 C18 121.7(6)
C19 C20 C21 119.6(6)
C22 C21 C20 119.7(6)
C21 C22 C23 120.5(6)
C18 C23 C22 119.6(5)
C18 C23 S2 122.4(4)
C22 C23 S2 118.0(4)
C12 C24 C16 118.8(5)
C12 C24 C8 117.1(5)
C16 C24 C8 124.1(5)
N4 C26 C27 120.9(6)
N4 C26 C25 118.0(5)
C27 C26 C25 121.1(6)
C28 C27 C26 120.3(6)
C27 C28 C29 119.8(5)
C28 C29 C37 117.0(5)
C28 C29 C30 124.2(5)
C37 C29 C30 118.8(5)
C31 C30 C29 121.6(5)
C30 C31 C32 120.7(6)
C38 C32 C33 117.3(5)
C38 C32 C31 119.3(5)
C33 C32 C31 123.4(6)
C34 C33 C32 119.7(6)
C33 C34 C35 120.2(6)
N3 C35 C34 121.1(5)
N3 C35 C36 118.2(5)
C34 C35 C36 120.7(5)
N4 C37 C29 122.5(5)
N4 C37 C38 117.7(5)
C29 C37 C38 119.7(5)
N3 C38 C32 122.8(5)
N3 C38 C37 117.4(5)
C32 C38 C37 119.7(5)
N6 Ni2 N5 88.6(2)
N6 Ni2 S3 177.57(17)
N5 Ni2 S3 89.62(15)
N6 Ni2 S4 88.67(15)
N5 Ni2 S4 176.23(15)
S3 Ni2 S4 93.23(6)
N8 Cu2 N7 81.95(19)
N8 Cu2 S4 128.54(14)
N7 Cu2 S4 124.51(13)
N8 Cu2 S3 119.89(14)
N7 Cu2 S3 117.03(13)
S4 Cu2 S3 88.72(6)
C39 S3 Ni2 99.4(2)
C39 S3 Cu2 103.6(2)
Ni2 S3 Cu2 85.66(6)
C61 S4 Ni2 99.3(2)
C61 S4 Cu2 106.2(2)
Ni2 S4 Cu2 86.55(6)
C45 N5 C46 117.6(5)
C45 N5 Ni2 124.5(4)
C46 N5 Ni2 117.9(4)
C55 N6 C54 118.4(5)
C55 N6 Ni2 126.5(4)
C54 N6 Ni2 115.1(4)
C64 N7 C76 119.7(5)
C64 N7 Cu2 129.0(4)
C76 N7 Cu2 111.2(4)
C73 N8 C75 118.4(6)
C73 N8 Cu2 129.7(5)
C75 N8 Cu2 111.7(4)
C40 C39 C44 119.0(5)
C40 C39 S3 118.4(4)
C44 C39 S3 122.5(5)
C41 C40 C39 121.2(6)
C40 C41 C42 119.6(6)
C43 C42 C41 119.5(6)
C42 C43 C44 121.7(6)
C43 C44 C39 118.6(6)
C43 C44 C45 116.5(5)
C39 C44 C45 124.4(5)
O3 C45 N5 124.8(6)
O3 C45 C44 116.5(5)
N5 C45 C44 118.6(5)
C47 C46 N5 121.6(5)
C47 C46 C62 117.8(6)
N5 C46 C62 120.4(6)
C46 C47 C48 122.8(6)
C49 C48 C47 120.6(7)
C48 C49 C50 120.6(7)
C51 C50 C49 120.2(7)
C51 C50 C62 120.5(7)
C49 C50 C62 119.2(6)
C52 C51 C50 120.5(7)
C51 C52 C53 120.3(6)
C54 C53 C52 121.6(7)
C53 C54 N6 120.1(6)
C53 C54 C62 119.2(6)
N6 C54 C62 120.6(5)
O4 C55 N6 123.8(6)
O4 C55 C56 117.5(5)
N6 C55 C56 118.7(5)
C57 C56 C61 117.7(6)
C57 C56 C55 117.5(5)
C61 C56 C55 124.3(5)
C58 C57 C56 122.1(6)
C57 C58 C59 119.7(6)
C58 C59 C60 119.9(7)
C59 C60 C61 120.9(6)
C60 C61 C56 119.6(6)
C60 C61 S4 118.6(5)
C56 C61 S4 121.8(5)
C46 C62 C50 119.0(6)
C46 C62 C54 123.4(6)
C50 C62 C54 117.6(6)
N7 C64 C65 120.3(6)
N7 C64 C63 117.4(5)
C65 C64 C63 122.3(5)
C66 C65 C64 120.5(6)
C65 C66 C67 120.3(6)
C66 C67 C68 123.4(6)
C66 C67 C76 116.6(6)
C68 C67 C76 120.0(6)
C69 C68 C67 120.5(7)
C68 C69 C70 121.3(6)
C75 C70 C71 117.5(7)
C75 C70 C69 119.4(6)
C71 C70 C69 123.1(7)
C72 C71 C70 118.6(7)
C71 C72 C73 122.0(6)
N8 C73 C72 119.7(7)
N8 C73 C74 118.6(6)
C72 C73 C74 121.6(6)
N8 C75 C70 123.6(6)
N8 C75 C76 117.1(5)
C70 C75 C76 119.3(6)
N7 C76 C67 122.6(5)
N7 C76 C75 117.9(5)
C67 C76 C75 119.4(5)
C81 N9 C79 112.5(7)
C81 N9 C83 118.7(8)
C79 N9 C83 106.1(6)
C81 N9 C77 102.2(7)
C79 N9 C77 107.8(9)
C83 N9 C77 109.2(7)
C78 C77 N9 116.4(7)
N9 C79 C80 113.9(8)
C82 C81 N9 114.8(9)
C84 C83 N9 116.5(7)
C85 N10 C89 106.5(4)
C85 N10 C87 111.4(4)
C89 N10 C87 110.2(4)
C85 N10 C91 112.1(4)
C89 N10 C91 111.2(4)
C87 N10 C91 105.6(4)
C86 C85 N10 114.4(4)
C88 C87 N10 116.8(5)
C90 C89 N10 116.1(4)
N10 C91 C92 113.1(5)
C93 O5 C95 115.4(12)
O5 C93 C94 113.0(14)
O5 C95 C96 107.9(10)

loop_
_geom_bond_atom_site_label_1
_geom_bond_atom_site_label_2
_geom_bond_distance
Cu1 N3 2.037(5)
Cu1 N4 2.057(4)
Cu1 S1 2.2670(16)
Cu1 S2 2.3198(16)
Ni1 N1 1.889(5)
Ni1 N2 1.908(4)
Ni1 S1 2.1876(15)
Ni1 S2 2.2023(16)
S1 C1 1.767(6)
S2 C23 1.782(6)
O1 C7 1.252(7)
O2 C17 1.251(6)
N1 C7 1.345(7)
N1 C8 1.418(7)
N2 C17 1.359(7)
N2 C16 1.410(7)
N3 C35 1.341(7)
N3 C38 1.369(7)
N4 C26 1.331(7)
N4 C37 1.359(7)
C1 C2 1.401(8)
C1 C6 1.404(8)
C2 C3 1.385(9)
C3 C4 1.390(10)
C4 C5 1.381(9)
C5 C6 1.399(8)
C6 C7 1.516(8)
C8 C9 1.370(8)
C8 C24 1.441(8)
C9 C10 1.411(8)
C10 C11 1.370(9)
C11 C12 1.409(8)
C12 C13 1.410(9)
C12 C24 1.436(8)
C13 C14 1.368(9)
C14 C15 1.403(9)
C15 C16 1.384(8)
C16 C24 1.436(8)
C17 C18 1.503(8)
C18 C23 1.396(8)
C18 C19 1.401(8)
C19 C20 1.368(9)
C20 C21 1.396(9)
C21 C22 1.392(8)
C22 C23 1.398(8)
C25 C26 1.496(9)
C26 C27 1.416(8)
C27 C28 1.360(9)
C28 C29 1.406(8)
C29 C37 1.414(8)
C29 C30 1.424(9)
C30 C31 1.356(9)
C31 C32 1.435(8)
C32 C38 1.400(8)
C32 C33 1.411(9)
C33 C34 1.367(9)
C34 C35 1.409(9)
C35 C36 1.487(8)
C37 C38 1.440(8)
Ni2 N6 1.894(5)
Ni2 N5 1.907(5)
Ni2 S3 2.2030(16)
Ni2 S4 2.2121(17)
Cu2 N8 2.042(5)
Cu2 N7 2.062(5)
Cu2 S4 2.2719(17)
Cu2 S3 2.3171(17)
S3 C39 1.781(6)
S4 C61 1.771(6)
O3 C45 1.239(7)
O4 C55 1.257(7)
N5 C45 1.360(7)
N5 C46 1.417(8)
N6 C55 1.353(8)
N6 C54 1.415(8)
N7 C64 1.344(7)
N7 C76 1.349(7)
N8 C73 1.331(7)
N8 C75 1.365(8)
C39 C40 1.392(8)
C39 C44 1.408(8)
C40 C41 1.379(9)
C41 C42 1.396(9)
C42 C43 1.372(9)
C43 C44 1.395(8)
C44 C45 1.505(9)
C46 C47 1.383(9)
C46 C62 1.439(8)
C47 C48 1.393(9)
C48 C49 1.352(10)
C49 C50 1.417(10)
C50 C51 1.403(9)
C50 C62 1.442(9)
C51 C52 1.364(11)
C52 C53 1.417(10)
C53 C54 1.377(9)
C54 C62 1.446(9)
C55 C56 1.488(9)
C56 C57 1.406(8)
C56 C61 1.425(8)
C57 C58 1.380(10)
C58 C59 1.392(10)
C59 C60 1.393(9)
C60 C61 1.396(9)
C63 C64 1.476(9)
C64 C65 1.413(8)
C65 C66 1.354(9)
C66 C67 1.405(9)
C67 C68 1.418(9)
C67 C76 1.418(8)
C68 C69 1.349(10)
C69 C70 1.445(10)
C70 C75 1.400(9)
C70 C71 1.401(10)
C71 C72 1.343(11)
C72 C73 1.432(10)
C73 C74 1.485(10)
C75 C76 1.439(8)
N9 C81 1.458(10)
N9 C79 1.498(10)
N9 C83 1.507(11)
N9 C77 1.644(13)
C77 C78 1.442(13)
C79 C80 1.603(13)
C81 C82 1.435(12)
C83 C84 1.484(10)
N10 C85 1.515(7)
N10 C89 1.523(7)
N10 C87 1.525(7)
N10 C91 1.528(7)
C85 C86 1.508(8)
C87 C88 1.497(8)
C89 C90 1.512(8)
C91 C92 1.536(9)
O5 C93 1.357(15)
O5 C95 1.452(12)
C93 C94 1.483(18)
C95 C96 1.639(18)
